data_4309672
loop_
_publ_author_name
'Krzysztof Ch\/lopek'
'Eckhard Bill'
'Thomas Weyherm\"uller'
'Karl Wieghardt'

_publ_section_title
;
Molecular and Electronic Structure of Five-Coordinate Complexes of
Iron(II/III) Containingo-Diiminobenzosemiquinonate(1-) \p Radical Ligands
;
_journal_name_full 'Inorganic Chemistry'
_journal_page_first 7087
_journal_page_last 7098
_journal_paper_doi 10.1021/ic050829k
_journal_volume 44
_journal_year 2005
_chemical_formula_sum 'C31 H31 Fe N5'
_chemical_formula_weight 529.46
_chemical_name_systematic
; 
 ? 
;
_space_group_IT_number 2
_symmetry_cell_setting triclinic
_symmetry_space_group_name_Hall '-P 1'
_symmetry_space_group_name_H-M 'P -1'
_atom_sites_solution_hydrogens geom
_atom_sites_solution_primary direct
_atom_sites_solution_secondary difmap
_audit_creation_method SHELXL
_cell_angle_alpha 85.01(1)
_cell_angle_beta 71.42(1)
_cell_angle_gamma 75.98(1)
_cell_formula_units_Z 2
_cell_length_a 9.7055(3)
_cell_length_b 10.1735(3)
_cell_length_c 13.8527(6)
_cell_measurement_reflns_used 67258
_cell_measurement_temperature 100(2)
_cell_measurement_theta_max 31.00
_cell_measurement_theta_min 2.91
_cell_volume 1257.82(12)
_computing_cell_refinement 'Nonius Collect Software'
_computing_data_collection 'Nonius Collect Software'
_computing_data_reduction 'Nonius Collect Software'
_computing_structure_refinement 'SHELXL-93 (Sheldrick, 1993)'
_computing_structure_solution 'SHELXS-86 (Sheldrick, 1990)'
_diffrn_ambient_temperature 100(2)
_diffrn_measurement_device 'Nonius Kappa-CCD'
_diffrn_measurement_method '971 images at 1deg. in /w and 30sec.'
_diffrn_radiation_monochromator graphite
_diffrn_radiation_source 'rotating anode'
_diffrn_radiation_type MoK\a
_diffrn_radiation_wavelength 0.71073
_diffrn_reflns_av_R_equivalents 0.0417
_diffrn_reflns_av_sigmaI/netI 0.0370
_diffrn_reflns_limit_h_max 14
_diffrn_reflns_limit_h_min -14
_diffrn_reflns_limit_k_max 14
_diffrn_reflns_limit_k_min -14
_diffrn_reflns_limit_l_max 20
_diffrn_reflns_limit_l_min -20
_diffrn_reflns_number 31963
_diffrn_reflns_theta_max 31.00
_diffrn_reflns_theta_min 3.23
_exptl_absorpt_coefficient_mu 0.630
_exptl_absorpt_correction_T_max 0.9378
_exptl_absorpt_correction_T_min 0.8706
_exptl_absorpt_correction_type gaussian
_exptl_crystal_colour 'dark red'
_exptl_crystal_density_diffrn 1.398
_exptl_crystal_description 'opaque block'
_exptl_crystal_F_000 556
_exptl_crystal_size_max 0.27
_exptl_crystal_size_mid 0.13
_exptl_crystal_size_min 0.11
_refine_diff_density_max 4.306
_refine_diff_density_min -1.480
_refine_diff_density_rms 0.097
_refine_ls_extinction_method none
_refine_ls_goodness_of_fit_all 1.047
_refine_ls_goodness_of_fit_obs 1.075
_refine_ls_matrix_type full
_refine_ls_number_parameters 334
_refine_ls_number_reflns 7970
_refine_ls_number_restraints 0
_refine_ls_restrained_S_all 1.047
_refine_ls_restrained_S_obs 1.075
_refine_ls_R_factor_all 0.0636
_refine_ls_R_factor_obs 0.0579
_refine_ls_shift/esd_max 0.001
_refine_ls_shift/esd_mean 0.000
_refine_ls_structure_factor_coef Fsqd
_refine_ls_weighting_details 'w=1/[\s^2^(Fo^2^)+(0.0613P)^2^+2.3639P] where P=(Fo^2^+2Fc^2^)/3'
_refine_ls_weighting_scheme calc
_refine_ls_wR_factor_all 0.1426
_refine_ls_wR_factor_obs 0.1390
_reflns_number_observed 7207
_reflns_number_total 7973
_reflns_observed_criterion >2sigma(I)
_cod_data_source_file ic050829ksi20050523_064057_4.cif
_cod_data_source_block 5
_cod_depositor_comments
;
The following automatic conversions were performed:
'_symmetry_cell_setting' value 'Triclinic' changed to 'triclinic'
according to '/home/saulius/struct/CIF-dictionaries/cif_core.dic'
dictionary named 'cif_core.dic' version 2.4.1 from
2010-06-29.

'_exptl_absorpt_correction_type' value 'Gaussian' changed to
'gaussian' according to
'/home/saulius/struct/CIF-dictionaries/cif_core.dic' dictionary named
'cif_core.dic' version 2.4.1 from 2010-06-29.

Automatic conversion script
Id: cif_fix_enum 1527 2010-12-29 10:47:43Z saulius 

The following automatic conversions were performed:

'_refine_ls_weighting_scheme' value 'calc
w=1/[\s^2^(Fo^2^)+(0.0613P)^2^+2.3639P] where P=(Fo^2^+2Fc^2^)/3' was
changed to 'calc'. New tag '_refine_ls_weighting_details' was
created. The value of the new tag was set to
'w=1/[\s^2^(Fo^2^)+(0.0613P)^2^+2.3639P] where P=(Fo^2^+2Fc^2^)/3'.

Automatic conversion script
Id: cif_fix_values 3143 2015-03-26 13:38:13Z robertas 
;
_cod_original_cell_volume 1257.82(8)
_cod_database_code 4309672

loop_
_symmetry_equiv_pos_as_xyz
'x, y, z'
'-x, -y, -z'

loop_
_atom_site_aniso_label
_atom_site_aniso_U_11
_atom_site_aniso_U_22
_atom_site_aniso_U_33
_atom_site_aniso_U_23
_atom_site_aniso_U_13
_atom_site_aniso_U_12
Fe1 0.01760(14) 0.00927(13) 0.01009(13) 0.00041(9) -0.00613(10) -0.00306(9)
N1 0.0135(7) 0.0092(6) 0.0116(7) -0.0007(5) -0.0039(5) -0.0012(5)
C1 0.0108(7) 0.0120(7) 0.0113(7) -0.0013(6) -0.0023(6) -0.0018(6)
C2 0.0132(8) 0.0137(8) 0.0145(8) -0.0037(6) -0.0035(6) -0.0012(6)
C3 0.0162(9) 0.0190(9) 0.0119(8) -0.0044(6) -0.0028(7) -0.0027(7)
C4 0.0169(9) 0.0210(9) 0.0101(8) -0.0005(6) -0.0024(6) -0.0046(7)
C5 0.0154(8) 0.0156(8) 0.0105(8) 0.0009(6) -0.0027(6) -0.0032(6)
C6 0.0095(7) 0.0130(8) 0.0104(7) 0.0000(6) -0.0028(6) -0.0024(6)
N7 0.0115(7) 0.0097(6) 0.0092(6) 0.0002(5) -0.0031(5) -0.0018(5)
C8 0.0137(8) 0.0101(7) 0.0091(7) 0.0012(6) -0.0033(6) -0.0027(6)
C9 0.0123(8) 0.0136(8) 0.0147(8) 0.0016(6) -0.0027(6) -0.0028(6)
C10 0.0134(8) 0.0151(8) 0.0161(8) 0.0027(7) -0.0016(7) 0.0003(6)
C11 0.0224(10) 0.0117(8) 0.0158(8) 0.0011(6) -0.0032(7) -0.0025(7)
C12 0.0269(11) 0.0151(9) 0.0226(10) 0.0019(7) -0.0127(8) -0.0090(8)
C13 0.0192(9) 0.0147(8) 0.0206(9) 0.0028(7) -0.0117(7) -0.0050(7)
N20 0.0126(7) 0.0082(6) 0.0113(7) 0.0014(5) -0.0044(5) -0.0027(5)
C21 0.0094(7) 0.0101(7) 0.0112(7) 0.0000(6) -0.0026(6) -0.0016(6)
C22 0.0129(8) 0.0102(7) 0.0139(8) -0.0019(6) -0.0039(6) -0.0011(6)
C23 0.0163(8) 0.0138(8) 0.0122(8) -0.0026(6) -0.0027(6) -0.0019(6)
C24 0.0171(9) 0.0152(8) 0.0115(8) 0.0005(6) -0.0036(6) -0.0029(7)
C25 0.0144(8) 0.0119(7) 0.0102(7) 0.0012(6) -0.0038(6) -0.0021(6)
C26 0.0091(7) 0.0100(7) 0.0107(7) 0.0006(6) -0.0025(6) -0.0023(6)
N27 0.0110(7) 0.0079(6) 0.0105(6) 0.0009(5) -0.0041(5) -0.0021(5)
C28 0.0122(8) 0.0090(7) 0.0090(7) 0.0006(5) -0.0029(6) -0.0021(6)
C29 0.0166(9) 0.0116(8) 0.0245(10) 0.0016(7) -0.0111(7) -0.0034(6)
C30 0.0217(10) 0.0131(8) 0.0255(10) 0.0009(7) -0.0109(8) -0.0072(7)
C31 0.0193(9) 0.0100(8) 0.0150(8) 0.0004(6) -0.0030(7) -0.0028(6)
C32 0.0121(8) 0.0118(8) 0.0133(8) 0.0010(6) -0.0003(6) 0.0005(6)
C33 0.0106(8) 0.0122(8) 0.0132(8) 0.0016(6) -0.0023(6) -0.0025(6)
N40 0.0160(8) 0.0180(8) 0.0162(7) -0.0019(6) -0.0058(6) -0.0019(6)
C40 0.0151(8) 0.0132(8) 0.0132(8) -0.0004(6) -0.0046(6) -0.0021(6)
C41 0.0158(9) 0.0182(9) 0.0147(8) 0.0021(7) -0.0038(7) -0.0059(7)
C42 0.0295(11) 0.0189(9) 0.0158(9) 0.0013(7) -0.0062(8) -0.0113(8)
C43 0.0292(11) 0.0209(10) 0.0153(9) 0.0018(7) -0.0070(8) -0.0106(8)
C44 0.0287(11) 0.0327(12) 0.0192(10) 0.0016(8) -0.0129(9) -0.0055(9)
C45 0.0228(10) 0.0252(10) 0.0199(10) 0.0013(8) -0.0097(8) 0.0026(8)
C46 0.0148(9) 0.0276(10) 0.0170(9) 0.0002(8) -0.0036(7) -0.0013(8)

loop_
_atom_site_label
_atom_site_type_symbol
_atom_site_fract_x
_atom_site_fract_y
_atom_site_fract_z
_atom_site_U_iso_or_equiv
_atom_site_thermal_displace_type
_atom_site_occupancy
_atom_site_calc_flag
_atom_site_refinement_flags
_atom_site_disorder_group
Fe1 Fe 0.77998(3) 0.74243(3) 0.74190(2) 0.01190(8) Uani 1 d . .
N1 N 0.7133(2) 0.8847(2) 0.83576(12) 0.0116(3) Uani 1 d . .
H1 H 0.6936(2) 0.9700(2) 0.81628(12) 0.014 Uiso 1 calc R .
C1 C 0.6971(2) 0.8499(2) 0.93398(14) 0.0117(3) Uani 1 d . .
C2 C 0.6549(2) 0.9372(2) 1.01789(15) 0.0141(3) Uani 1 d . .
H2 H 0.6405(2) 1.0325(2) 1.00737(15) 0.017 Uiso 1 calc R .
C3 C 0.6349(2) 0.8834(2) 1.11465(15) 0.0161(3) Uani 1 d . .
H3 H 0.6052(2) 0.9421(2) 1.17098(15) 0.019 Uiso 1 calc R .
C4 C 0.6583(2) 0.7414(2) 1.13120(14) 0.0164(4) Uani 1 d . .
H4 H 0.6431(2) 0.7061(2) 1.19862(14) 0.020 Uiso 1 calc R .
C5 C 0.7029(2) 0.6538(2) 1.05091(14) 0.0142(3) Uani 1 d . .
H5 H 0.7200(2) 0.5587(2) 1.06288(14) 0.017 Uiso 1 calc R .
C6 C 0.7230(2) 0.7061(2) 0.95045(14) 0.0111(3) Uani 1 d . .
N7 N 0.7602(2) 0.6356(2) 0.86377(11) 0.0103(3) Uani 1 d . .
C8 C 0.7937(2) 0.4911(2) 0.87195(13) 0.0111(3) Uani 1 d . .
C9 C 0.9264(2) 0.4204(2) 0.88937(14) 0.0140(3) Uani 1 d . .
H9 H 0.9956(2) 0.4685(2) 0.89577(14) 0.017 Uiso 1 calc R .
C10 C 0.9573(2) 0.2798(2) 0.89735(15) 0.0164(4) Uani 1 d . .
H10 H 1.0472(2) 0.2323(2) 0.90987(15) 0.020 Uiso 1 calc R .
C11 C 0.8573(2) 0.2083(2) 0.8871(2) 0.0176(4) Uani 1 d . .
H11 H 0.8795(2) 0.1122(2) 0.8914(2) 0.021 Uiso 1 calc R .
C12 C 0.7253(3) 0.2786(2) 0.8706(2) 0.0197(4) Uani 1 d . .
H12 H 0.6560(3) 0.2304(2) 0.8646(2) 0.024 Uiso 1 calc R .
C13 C 0.6935(2) 0.4194(2) 0.8628(2) 0.0168(4) Uani 1 d . .
H13 H 0.6029(2) 0.4667(2) 0.8513(2) 0.020 Uiso 1 calc R .
N20 N 0.7964(2) 0.6039(2) 0.65579(12) 0.0106(3) Uani 1 d . .
H20 H 0.8001(2) 0.5196(2) 0.67748(12) 0.013 Uiso 1 calc R .
C21 C 0.8023(2) 0.6397(2) 0.55877(13) 0.0105(3) Uani 1 d . .
C22 C 0.8373(2) 0.5534(2) 0.47535(14) 0.0126(3) Uani 1 d . .
H22 H 0.8555(2) 0.4580(2) 0.48522(14) 0.015 Uiso 1 calc R .
C23 C 0.8450(2) 0.6083(2) 0.37989(14) 0.0146(3) Uani 1 d . .
H23 H 0.8687(2) 0.5501(2) 0.32399(14) 0.018 Uiso 1 calc R .
C24 C 0.8179(2) 0.7504(2) 0.36416(14) 0.0150(3) Uani 1 d . .
H24 H 0.8241(2) 0.7866(2) 0.29773(14) 0.018 Uiso 1 calc R .
C25 C 0.7828(2) 0.8370(2) 0.44414(14) 0.0124(3) Uani 1 d . .
H25 H 0.7641(2) 0.9323(2) 0.43279(14) 0.015 Uiso 1 calc R .
C26 C 0.7746(2) 0.7837(2) 0.54305(13) 0.0101(3) Uani 1 d . .
N27 N 0.7493(2) 0.85331(15) 0.62873(11) 0.0097(3) Uani 1 d . .
C28 C 0.7228(2) 0.9973(2) 0.62139(13) 0.0103(3) Uani 1 d . .
C29 C 0.8307(2) 1.0633(2) 0.6253(2) 0.0165(4) Uani 1 d . .
H29 H 0.9231(2) 1.0121(2) 0.6319(2) 0.020 Uiso 1 calc R .
C30 C 0.8040(2) 1.2044(2) 0.6196(2) 0.0187(4) Uani 1 d . .
H30 H 0.8784(2) 1.2488(2) 0.6219(2) 0.022 Uiso 1 calc R .
C31 C 0.6687(2) 1.2803(2) 0.61051(15) 0.0154(3) Uani 1 d . .
H31 H 0.6499(2) 1.3764(2) 0.60786(15) 0.019 Uiso 1 calc R .
C32 C 0.5612(2) 1.2148(2) 0.60535(14) 0.0139(3) Uani 1 d . .
H32 H 0.4692(2) 1.2663(2) 0.59821(14) 0.017 Uiso 1 calc R .
C33 C 0.5878(2) 1.0741(2) 0.61058(14) 0.0125(3) Uani 1 d . .
H33 H 0.5140(2) 1.0299(2) 0.60680(14) 0.015 Uiso 1 calc R .
N40 N 1.1044(2) 0.7485(2) 0.68175(13) 0.0168(3) Uani 1 d . .
C40 C 0.9795(2) 0.7422(2) 0.70664(14) 0.0140(3) Uani 1 d . .
C41 C 1.2423(2) 0.7916(2) 0.65842(15) 0.0162(3) Uani 1 d . .
H41 H 1.2620(2) 0.8375(2) 0.59014(15) 0.019 Uiso 1 calc R .
C42 C 1.2233(3) 0.8943(2) 0.7393(2) 0.0206(4) Uani 1 d . .
H42A H 1.3102(3) 0.9367(2) 0.7186(2) 0.025 Uiso 1 calc R .
H42B H 1.1327(3) 0.9668(2) 0.7435(2) 0.025 Uiso 1 calc R .
C43 C 1.2097(3) 0.8274(2) 0.8438(2) 0.0210(4) Uani 1 d . .
H43A H 1.2049(3) 0.8949(2) 0.8928(2) 0.025 Uiso 1 calc R .
H43B H 1.1162(3) 0.7947(2) 0.8684(2) 0.025 Uiso 1 calc R .
C44 C 1.3424(3) 0.7086(3) 0.8391(2) 0.0259(5) Uani 1 d . .
H44A H 1.3292(3) 0.6645(3) 0.9071(2) 0.031 Uiso 1 calc R .
H44B H 1.4351(3) 0.7423(3) 0.8203(2) 0.031 Uiso 1 calc R .
C45 C 1.3564(3) 0.6047(2) 0.7607(2) 0.0234(4) Uani 1 d . .
H45A H 1.4450(3) 0.5302(2) 0.7571(2) 0.028 Uiso 1 calc R .
H45B H 1.2672(3) 0.5655(2) 0.7827(2) 0.028 Uiso 1 calc R .
C46 C 1.3713(2) 0.6698(2) 0.6553(2) 0.0208(4) Uani 1 d . .
H46A H 1.4668(2) 0.6992(2) 0.6298(2) 0.025 Uiso 1 calc R .
H46B H 1.3732(2) 0.6020(2) 0.6075(2) 0.025 Uiso 1 calc R .

loop_
_atom_type_symbol
_atom_type_description
_atom_type_scat_dispersion_real
_atom_type_scat_dispersion_imag
_atom_type_scat_source
C C 0.0033 0.0016 'International Tables Vol C Tables 4.2.6.8 and 6.1.1.4'
H H 0.0000 0.0000 'International Tables Vol C Tables 4.2.6.8 and 6.1.1.4'
N N 0.0061 0.0033 'International Tables Vol C Tables 4.2.6.8 and 6.1.1.4'
Fe Fe 0.3463 0.8444 'International Tables Vol C Tables 4.2.6.8 and 6.1.1.4'

loop_
_geom_angle_atom_site_label_1
_geom_angle_atom_site_label_2
_geom_angle_atom_site_label_3
_geom_angle
_geom_angle_site_symmetry_1
_geom_angle_site_symmetry_3
_geom_angle_publ_flag
C40 Fe1 N20 97.82(8) . . ?
C40 Fe1 N1 96.15(8) . . ?
N20 Fe1 N1 165.99(7) . . ?
C40 Fe1 N7 99.60(8) . . ?
N20 Fe1 N7 96.84(7) . . ?
N1 Fe1 N7 81.80(7) . . ?
C40 Fe1 N27 94.12(8) . . ?
N20 Fe1 N27 82.17(7) . . ?
N1 Fe1 N27 95.82(7) . . ?
N7 Fe1 N27 166.25(7) . . ?
C1 N1 Fe1 116.91(12) . . ?
N1 C1 C2 127.8(2) . . ?
N1 C1 C6 112.6(2) . . ?
C2 C1 C6 119.6(2) . . ?
C3 C2 C1 119.7(2) . . ?
C2 C3 C4 120.7(2) . . ?
C5 C4 C3 121.0(2) . . ?
C4 C5 C6 119.7(2) . . ?
N7 C6 C5 127.6(2) . . ?
N7 C6 C1 113.1(2) . . ?
C5 C6 C1 119.3(2) . . ?
C6 N7 C8 117.21(15) . . ?
C6 N7 Fe1 115.29(12) . . ?
C8 N7 Fe1 127.22(12) . . ?
C13 C8 C9 119.3(2) . . ?
C13 C8 N7 120.0(2) . . ?
C9 C8 N7 120.8(2) . . ?
C10 C9 C8 120.1(2) . . ?
C9 C10 C11 120.4(2) . . ?
C12 C11 C10 119.4(2) . . ?
C11 C12 C13 120.4(2) . . ?
C8 C13 C12 120.3(2) . . ?
C21 N20 Fe1 116.61(12) . . ?
N20 C21 C22 127.8(2) . . ?
N20 C21 C26 112.5(2) . . ?
C22 C21 C26 119.6(2) . . ?
C23 C22 C21 119.8(2) . . ?
C22 C23 C24 120.7(2) . . ?
C25 C24 C23 120.8(2) . . ?
C24 C25 C26 119.8(2) . . ?
N27 C26 C25 127.6(2) . . ?
N27 C26 C21 113.1(2) . . ?
C25 C26 C21 119.3(2) . . ?
C26 N27 C28 117.82(15) . . ?
C26 N27 Fe1 114.54(12) . . ?
C28 N27 Fe1 127.10(12) . . ?
C29 C28 C33 119.2(2) . . ?
C29 C28 N27 120.3(2) . . ?
C33 C28 N27 120.5(2) . . ?
C28 C29 C30 120.4(2) . . ?
C31 C30 C29 120.2(2) . . ?
C30 C31 C32 119.7(2) . . ?
C31 C32 C33 120.2(2) . . ?
C32 C33 C28 120.3(2) . . ?
C40 N40 C41 165.4(2) . . ?
N40 C40 Fe1 176.5(2) . . ?
N40 C41 C46 110.3(2) . . ?
N40 C41 C42 107.9(2) . . ?
C46 C41 C42 112.0(2) . . ?
C43 C42 C41 111.7(2) . . ?
C44 C43 C42 111.0(2) . . ?
C43 C44 C45 110.6(2) . . ?
C46 C45 C44 111.3(2) . . ?
C41 C46 C45 111.3(2) . . ?

loop_
_geom_bond_atom_site_label_1
_geom_bond_atom_site_label_2
_geom_bond_distance
_geom_bond_site_symmetry_2
_geom_bond_publ_flag
Fe1 C40 1.840(2) . ?
Fe1 N20 1.870(2) . ?
Fe1 N1 1.882(2) . ?
Fe1 N7 1.909(2) . ?
Fe1 N27 1.9093(15) . ?
N1 C1 1.345(2) . ?
C1 C2 1.417(3) . ?
C1 C6 1.434(2) . ?
C2 C3 1.375(3) . ?
C3 C4 1.417(3) . ?
C4 C5 1.378(3) . ?
C5 C6 1.416(2) . ?
C6 N7 1.354(2) . ?
N7 C8 1.430(2) . ?
C8 C13 1.390(3) . ?
C8 C9 1.397(3) . ?
C9 C10 1.391(3) . ?
C10 C11 1.392(3) . ?
C11 C12 1.385(3) . ?
C12 C13 1.393(3) . ?
N20 C21 1.348(2) . ?
C21 C22 1.415(2) . ?
C21 C26 1.434(2) . ?
C22 C23 1.376(3) . ?
C23 C24 1.416(3) . ?
C24 C25 1.380(3) . ?
C25 C26 1.414(2) . ?
C26 N27 1.359(2) . ?
N27 C28 1.425(2) . ?
C28 C29 1.390(3) . ?
C28 C33 1.399(2) . ?
C29 C30 1.396(3) . ?
C30 C31 1.389(3) . ?
C31 C32 1.390(3) . ?
C32 C33 1.391(3) . ?
N40 C40 1.166(3) . ?
N40 C41 1.440(3) . ?
C41 C46 1.526(3) . ?
C41 C42 1.535(3) . ?
C42 C43 1.526(3) . ?
C43 C44 1.526(3) . ?
C44 C45 1.534(3) . ?
C45 C46 1.528(3) . ?
